data_2014291
loop_
_publ_author_name
'Shu-Mei Chen'
'Can-Zhong Lu'
'Ya-Qin Yu'
'Quan-Zheng Zhang'
'Xiang He'

_publ_section_title
;<i>catena</i>-Poly[[[\m-pyridinium-3-carboxylato-bis[dioxomolybdenum(VI)]]-di-\m~3~-oxo]
 monohydrate]
;
_journal_issue 9
_journal_name_full 'Acta Crystallographica Section C'
_journal_page_first m437
_journal_page_last m439
_journal_paper_doi 10.1107/S0108270104016944
_journal_volume 60
_journal_year 2004
_chemical_formula_iupac '[Mo2 O6 (C6 H5 N1 O2)], H2 O1'
_chemical_formula_moiety 'C6 H5 Mo2 N O8, H2 O'
_chemical_formula_sum 'C6 H7 Mo2 N O9'
_chemical_formula_weight 429.01
_chemical_name_systematic
;
catena-Poly[[\m-nicotinato-bis[dioxomolybdenum(VI)]-di-\m~3~-oxo]
monohydrate
;
_space_group_IT_number 14
_symmetry_cell_setting monoclinic
_symmetry_space_group_name_Hall '-P 2yn'
_symmetry_space_group_name_H-M 'P 1 21/n 1'
_atom_sites_solution_hydrogens geom
_atom_sites_solution_primary direct
_atom_sites_solution_secondary difmap
_audit_creation_method SHELXL-97
_cell_angle_alpha 90.00
_cell_angle_beta 103.045(2)
_cell_angle_gamma 90.00
_cell_formula_units_Z 4
_cell_length_a 8.5404(6)
_cell_length_b 7.3459(5)
_cell_length_c 18.3735(11)
_cell_measurement_reflns_used 1888
_cell_measurement_temperature 293(2)
_cell_measurement_theta_max 25.08
_cell_measurement_theta_min 2.28
_cell_volume 1122.95(13)
_computing_cell_refinement 'SMART and SAINT (Siemens,1994)'
_computing_data_collection 'SMART (Siemens, 1996)'
_computing_data_reduction 'XPREP in SHELXTL (Siemens, 1994)'
_computing_molecular_graphics SHELXTL
_computing_publication_material SHELXTL
_computing_structure_refinement SHELXTL
_computing_structure_solution SHELXTL
_diffrn_ambient_temperature 293(2)
_diffrn_measured_fraction_theta_full 0.993
_diffrn_measured_fraction_theta_max 0.993
_diffrn_measurement_device_type 'Siemens SMART CCD area detector'
_diffrn_measurement_method '\f and \w scans'
_diffrn_radiation_monochromator graphite
_diffrn_radiation_source 'fine-focus sealed tube'
_diffrn_radiation_type MoK\a
_diffrn_radiation_wavelength 0.71073
_diffrn_reflns_av_R_equivalents 0.0301
_diffrn_reflns_av_sigmaI/netI 0.0374
_diffrn_reflns_limit_h_max 6
_diffrn_reflns_limit_h_min -10
_diffrn_reflns_limit_k_max 8
_diffrn_reflns_limit_k_min -8
_diffrn_reflns_limit_l_max 21
_diffrn_reflns_limit_l_min -17
_diffrn_reflns_number 3942
_diffrn_reflns_theta_full 25.08
_diffrn_reflns_theta_max 25.08
_diffrn_reflns_theta_min 2.28
_diffrn_standards_decay_% 0
_diffrn_standards_interval_count 0
_diffrn_standards_number 0
_exptl_absorpt_coefficient_mu 2.275
_exptl_absorpt_correction_T_max 0.872
_exptl_absorpt_correction_T_min 0.761
_exptl_absorpt_correction_type empirical
_exptl_absorpt_process_details '(SADABS; Sheldrick, 1996)'
_exptl_crystal_colour colorless
_exptl_crystal_density_diffrn 2.538
_exptl_crystal_density_method 'not measured'
_exptl_crystal_description prism
_exptl_crystal_F_000 824
_exptl_crystal_size_max .28
_exptl_crystal_size_mid .10
_exptl_crystal_size_min .06
_refine_diff_density_max 0.712
_refine_diff_density_min -1.119
_refine_ls_extinction_method none
_refine_ls_goodness_of_fit_ref 0.994
_refine_ls_hydrogen_treatment mixed
_refine_ls_matrix_type full
_refine_ls_number_parameters 169
_refine_ls_number_reflns 1987
_refine_ls_number_restraints 2
_refine_ls_restrained_S_all 0.994
_refine_ls_R_factor_gt 0.0411
_refine_ls_shift/su_max 0.001
_refine_ls_shift/su_mean 0.000
_refine_ls_structure_factor_coef Fsqd
_refine_ls_weighting_details 'calc w=1/[\s^2^(Fo^2^)+(0.0683P)^2^+10.3372P] where P=(Fo^2^+2Fc^2^)/3'
_refine_ls_weighting_scheme calc
_refine_ls_wR_factor_gt 0.1054
_refine_ls_wR_factor_ref 0.1258
_reflns_number_gt 1501
_reflns_number_total 1987
_reflns_threshold_expression I>2\s(I)
_cod_data_source_file ta1466.cif
_cod_data_source_block I
_cod_depositor_comments
;
The following automatic conversions were performed:
'_symmetry_cell_setting' value 'Monoclinic' changed to 'monoclinic'
according to '/home/saulius/struct/CIF-dictionaries/cif_core.dic'
dictionary named 'cif_core.dic' version 2.4.1 from 2010-06-29.

Automatic conversion script
Id: cif_fix_enum 1527 2010-12-29 10:47:43Z saulius 

The following automatic conversions were performed:

'_symmetry_cell_setting' value 'Monoclinic' changed to 'monoclinic'
according to /home/saulius/struct/CIF-dictionaries/cif_core.dic
dictionary named 'cif_core.dic' version 2.4.1 from 2010-06-29.

Automatic conversion script
Id: cif_fix_values 1715 2011-07-08 13:25:40Z adriana 
;
_cod_original_sg_symbol_H-M 'P 21/n'
_cod_database_code 2014291
_cod_database_fobs_code 2014291

loop_
_symmetry_equiv_pos_as_xyz
'x, y, z'
'-x+1/2, y+1/2, -z+1/2'
'-x, -y, -z'
'x-1/2, -y-1/2, z-1/2'

loop_
_atom_site_label
_atom_site_fract_x
_atom_site_fract_y
_atom_site_fract_z
_atom_site_U_iso_or_equiv
_atom_site_adp_type
_atom_site_calc_flag
_atom_site_refinement_flags
_atom_site_occupancy
_atom_site_disorder_assembly
_atom_site_disorder_group
_atom_site_type_symbol
Mo1 0.35759(7) 0.12365(9) 0.44005(3) 0.0160(2) Uani d . 1 . . Mo
Mo2 0.66692(7) 0.37571(9) 0.53880(3) 0.0155(2) Uani d . 1 . . Mo
O1 0.2951(6) 0.1656(8) 0.5503(3) 0.0248(12) Uani d . 1 . . O
O1W 0.7871(8) 0.0687(11) 0.7544(3) 0.0383(16) Uani d D 1 . . O
H1WB 0.809(13) 0.028(14) 0.797(3) 0.058 Uiso d D 1 . . H
H1WA 0.737(12) -0.010(11) 0.727(5) 0.058 Uiso d D 1 . . H
O2 0.4387(7) 0.0888(7) 0.3639(3) 0.0227(12) Uani d . 1 . . O
O3 0.1590(7) 0.1258(8) 0.4016(3) 0.0291(13) Uani d . 1 . . O
O4 0.6083(6) 0.1222(7) 0.5183(3) 0.0176(11) Uani d . 1 . . O
O5 0.5002(6) 0.3275(7) 0.6193(3) 0.0226(12) Uani d . 1 . . O
O6 0.7675(7) 0.4084(8) 0.4706(3) 0.0294(14) Uani d . 1 . . O
O7 0.8135(7) 0.3678(8) 0.6176(3) 0.0281(13) Uani d . 1 . . O
O8 0.4215(6) 0.3787(7) 0.4564(3) 0.0181(11) Uani d . 1 . . O
N1 0.0791(9) 0.1644(11) 0.7295(4) 0.0329(18) Uani d . 1 . . N
H1A -0.0226 0.1474 0.7235 0.039 Uiso calc R 1 . . H
C1 0.3969(10) 0.2199(11) 0.7488(4) 0.0261(18) Uani d . 1 . . C
H1 0.5062 0.2435 0.7555 0.031 Uiso calc R 1 . . H
C2 0.3018(9) 0.2097(11) 0.6776(4) 0.0215(17) Uani d . 1 . . C
C3 0.1395(10) 0.1846(12) 0.6682(5) 0.0278(19) Uani d . 1 . . C
H3 0.0725 0.1816 0.6206 0.033 Uiso calc R 1 . . H
C4 0.3310(11) 0.1952(13) 0.8111(5) 0.035(2) Uani d . 1 . . C
H4 0.3951 0.1962 0.8593 0.041 Uiso calc R 1 . . H
C5 0.1690(10) 0.1696(12) 0.7985(5) 0.0298(19) Uani d . 1 . . C
H5 0.1209 0.1555 0.8388 0.036 Uiso calc R 1 . . H
C6 0.3709(9) 0.2375(10) 0.6099(4) 0.0201(17) Uani d . 1 . . C

loop_
_atom_site_aniso_label
_atom_site_aniso_U_11
_atom_site_aniso_U_22
_atom_site_aniso_U_33
_atom_site_aniso_U_12
_atom_site_aniso_U_13
_atom_site_aniso_U_23
Mo1 0.0198(4) 0.0127(4) 0.0133(4) 0.0009(3) -0.0010(3) 0.0002(3)
Mo2 0.0190(4) 0.0123(4) 0.0141(4) 0.0008(3) 0.0012(3) 0.0007(3)
O1 0.028(3) 0.027(3) 0.022(3) -0.003(2) 0.011(2) 0.000(2)
O1W 0.036(4) 0.062(5) 0.017(3) -0.020(3) 0.005(3) -0.004(3)
O2 0.031(3) 0.018(3) 0.018(3) 0.000(2) 0.004(2) -0.002(2)
O3 0.025(3) 0.027(3) 0.030(3) 0.001(3) -0.004(2) 0.002(3)
O4 0.021(3) 0.013(3) 0.017(2) 0.001(2) 0.000(2) -0.002(2)
O5 0.031(3) 0.018(3) 0.018(3) -0.003(2) 0.004(2) -0.001(2)
O6 0.039(3) 0.028(3) 0.027(3) 0.000(3) 0.020(3) 0.000(3)
O7 0.029(3) 0.028(3) 0.025(3) 0.002(3) 0.001(2) -0.003(3)
O8 0.028(3) 0.009(3) 0.017(3) 0.001(2) 0.003(2) 0.002(2)
N1 0.024(4) 0.046(5) 0.030(4) 0.006(3) 0.010(3) 0.006(4)
C1 0.028(4) 0.029(5) 0.021(4) -0.006(4) 0.004(3) 0.001(4)
C2 0.024(4) 0.017(4) 0.024(4) 0.001(3) 0.006(3) 0.004(3)
C3 0.027(4) 0.034(5) 0.019(4) 0.001(4) 0.000(3) 0.003(4)
C4 0.042(5) 0.039(5) 0.022(4) -0.011(4) 0.006(4) -0.006(4)
C5 0.035(5) 0.034(5) 0.024(4) 0.001(4) 0.014(4) 0.001(4)
C6 0.031(4) 0.017(4) 0.013(4) 0.008(3) 0.008(3) -0.001(3)

loop_
_atom_type_symbol
_atom_type_description
_atom_type_scat_dispersion_real
_atom_type_scat_dispersion_imag
_atom_type_scat_source
C C 0.0033 0.0016 'International Tables Vol C Tables 4.2.6.8 and 6.1.1.4'
N N 0.0061 0.0033 'International Tables Vol C Tables 4.2.6.8 and 6.1.1.4'
O O 0.0106 0.0060 'International Tables Vol C Tables 4.2.6.8 and 6.1.1.4'
Mo Mo -1.6832 0.6857 'International Tables Vol C Tables 4.2.6.8 and 6.1.1.4'
H H 0.0000 0.0000 'International Tables Vol C Tables 4.2.6.8 and 6.1.1.4'

loop_
_geom_angle_atom_site_label_1
_geom_angle_atom_site_label_2
_geom_angle_atom_site_label_3
_geom_angle_site_symmetry_1
_geom_angle_site_symmetry_3
_geom_angle
_geom_angle_publ_flag
O3 Mo1 O2 . . 102.3(3) yes
O3 Mo1 O8 . . 106.0(2) yes
O2 Mo1 O8 . . 96.8(2) yes
O3 Mo1 O4 . 3_656 102.7(2) no
O2 Mo1 O4 . 3_656 97.4(2) no
O8 Mo1 O4 . 3_656 144.3(2) no
O3 Mo1 O1 . . 87.4(2) yes
O2 Mo1 O1 . . 170.2(2) yes
O8 Mo1 O1 . . 81.0(2) yes
O4 Mo1 O1 3_656 . 79.5(2) no
O3 Mo1 O4 . . 166.5(2) yes
O2 Mo1 O4 . . 91.1(2) yes
O8 Mo1 O4 . . 73.70(19) yes
O4 Mo1 O4 3_656 . 73.5(2) no
O1 Mo1 O4 . . 79.16(19) yes
O3 Mo1 Mo2 . . 143.9(2) no
O2 Mo1 Mo2 . . 96.21(18) no
O8 Mo1 Mo2 . . 40.45(15) no
O4 Mo1 Mo2 3_656 . 105.38(14) no
O1 Mo1 Mo2 . . 75.89(14) no
O4 Mo1 Mo2 . . 33.31(12) no
O6 Mo2 O7 . . 103.8(3) yes
O6 Mo2 O4 . . 98.3(2) yes
O7 Mo2 O4 . . 104.0(2) yes
O6 Mo2 O8 . 3_666 99.6(2) no
O7 Mo2 O8 . 3_666 102.2(2) no
O4 Mo2 O8 . 3_666 143.5(2) no
O6 Mo2 O8 . . 93.0(2) yes
O7 Mo2 O8 . . 163.2(2) yes
O4 Mo2 O8 . . 74.00(19) yes
O8 Mo2 O8 3_666 . 73.6(2) no
O6 Mo2 O5 . . 172.5(2) yes
O7 Mo2 O5 . . 83.7(2) yes
O4 Mo2 O5 . . 78.9(2) yes
O8 Mo2 O5 3_666 . 79.2(2) no
O8 Mo2 O5 . . 79.59(18) yes
O6 Mo2 Mo1 . . 98.4(2) no
O7 Mo2 Mo1 . . 140.9(2) no
O4 Mo2 Mo1 . . 40.43(14) no
O8 Mo2 Mo1 3_666 . 105.29(15) no
O8 Mo2 Mo1 . . 33.63(12) no
O5 Mo2 Mo1 . . 74.91(13) no
C6 O1 Mo1 . . 131.9(5) no
H1WB O1W H1WA . . 107(10) no
C6 O5 Mo2 . . 129.8(5) no
Mo1 O8 Mo2 . 3_666 142.1(3) no
Mo1 O8 Mo2 . . 105.9(2) no
Mo2 O8 Mo2 3_666 . 106.4(2) no
C5 N1 C3 . . 123.2(8) no
C5 N1 H1A . . 118.4 no
C3 N1 H1A . . 118.4 no
C2 C1 C4 . . 120.7(8) no
C2 C1 H1 . . 119.6 no
C4 C1 H1 . . 119.6 no
C3 C2 C1 . . 119.4(7) no
C3 C2 C6 . . 119.1(7) no
C1 C2 C6 . . 121.4(7) no
N1 C3 C2 . . 118.4(8) no
N1 C3 H3 . . 120.8 no
C2 C3 H3 . . 120.8 no
C5 C4 C1 . . 117.4(8) no
C5 C4 H4 . . 121.3 no
C1 C4 H4 . . 121.3 no
N1 C5 C4 . . 120.8(8) no
N1 C5 H5 . . 119.6 no
C4 C5 H5 . . 119.6 no
O1 C6 O5 . . 127.0(7) no
O1 C6 C2 . . 116.2(7) no
O5 C6 C2 . . 116.8(7) no
Mo2 O4 Mo1 . 3_656 143.1(3) no
Mo2 O4 Mo1 . . 106.3(2) no
Mo1 O4 Mo1 3_656 . 106.5(2) no

loop_
_geom_bond_atom_site_label_1
_geom_bond_atom_site_label_2
_geom_bond_site_symmetry_2
_geom_bond_distance
_geom_bond_publ_flag
Mo1 O3 . 1.683(5) yes
Mo1 O2 . 1.714(5) yes
Mo1 O8 . 1.956(5) yes
Mo1 O4 3_656 1.957(5) yes
Mo1 O1 . 2.230(5) yes
Mo1 O4 . 2.295(5) yes
Mo1 Mo2 . 3.3965(9) yes
Mo2 O6 . 1.688(5) yes
Mo2 O7 . 1.688(5) yes
Mo2 O4 . 1.943(5) yes
Mo2 O8 3_666 1.965(5) yes
Mo2 O8 . 2.291(5) yes
Mo2 O5 . 2.300(5) yes
O1 C6 . 1.255(9) no
O1W H1WB . 0.82(6) no
O1W H1WA . 0.82(8) no
O5 C6 . 1.265(9) no
N1 C5 . 1.327(11) no
N1 C3 . 1.348(11) no
N1 H1A . 0.8600 no
C1 C2 . 1.377(11) no
C1 C4 . 1.397(12) no
C1 H1 . 0.9300 no
C2 C3 . 1.371(11) no
C2 C6 . 1.507(11) no
C3 H3 . 0.9300 no
C4 C5 . 1.363(12) no
C4 H4 . 0.9300 no
C5 H5 . 0.9300 no

loop_
_geom_hbond_atom_site_label_D
_geom_hbond_atom_site_label_H
_geom_hbond_atom_site_label_A
_geom_hbond_site_symmetry_A
_geom_hbond_distance_DH
_geom_hbond_distance_HA
_geom_hbond_distance_DA
_geom_hbond_angle_DHA
O1W H1WB O7 2_646 0.82(6) 2.39(7) 3.059(8) 141(10)
O1W H1WB O5 2_646 0.82(6) 2.47(7) 3.151(9) 142(10)
O1W H1WA O2 3_656 0.82(8) 2.07(6) 2.809(8) 151(11)
N1 H1A O1W 1_455 0.86 1.93 2.727(9) 154.3
